data_4509013
loop_
_publ_author_name
'Yakovenko, Andrey A.'
'Antipin, Mikhail Yu.'
'Timofeeva, Tatiana V.'

_publ_section_title
;
 Molecular and Crystal Structure of Low Melting Nitrotoluene Isomers
;
_journal_issue 1
_journal_name_full 'Crystal Growth &amp; Design'
_journal_page_first 57
_journal_paper_doi 10.1021/cg800659f
_journal_volume 9
_journal_year 2009
_chemical_formula_moiety 'C7 H7 N O2'
_chemical_formula_sum 'C7 H7 N O2'
_chemical_formula_weight 137.14
_chemical_name_systematic
; 
 ? 
;
_space_group_IT_number 61
_symmetry_cell_setting orthorhombic
_symmetry_space_group_name_Hall '-P 2ac 2ab'
_symmetry_space_group_name_H-M 'P b c a'
_atom_sites_solution_hydrogens geom
_atom_sites_solution_primary direct
_atom_sites_solution_secondary difmap
_audit_creation_method SHELXL-97
_cell_angle_alpha 90.00
_cell_angle_beta 90.00
_cell_angle_gamma 90.00
_cell_formula_units_Z 8
_cell_length_a 13.6516(19)
_cell_length_b 6.3323(9)
_cell_length_c 15.573(2)
_cell_measurement_reflns_used 3206
_cell_measurement_temperature 100(2)
_cell_measurement_theta_max 28.67
_cell_measurement_theta_min 2.61
_cell_volume 1346.2(3)
_computing_cell_refinement 'SAINT+ ver. 6.2 (Bruker, 2001)'
_computing_data_collection 'APEX2  (Bruker, 2005)'
_computing_data_reduction 'SAINT+ ver. 6.2 (Bruker, 2001)'
_computing_molecular_graphics 'SHELXTL ver. 6.12 (Sheldrick, 2001)'
_computing_publication_material 'SHELXTL ver. 6.12 (Sheldrick, 2001)'
_computing_structure_refinement 'SHELXTL ver. 6.12 (Sheldrick, 2001)'
_computing_structure_solution 'SHELXTL ver. 6.12 (Sheldrick, 2001)'
_diffrn_ambient_temperature 100(2)
_diffrn_measured_fraction_theta_full 0.987
_diffrn_measured_fraction_theta_max 0.987
_diffrn_measurement_device_type 'Bruker SMART APEX II CCD area detector'
_diffrn_measurement_method 'phi and omega scans'
_diffrn_radiation_monochromator graphite
_diffrn_radiation_source 'fine-focus sealed tube'
_diffrn_radiation_type MoK\a
_diffrn_radiation_wavelength 0.71073
_diffrn_reflns_av_R_equivalents 0.0490
_diffrn_reflns_av_sigmaI/netI 0.0231
_diffrn_reflns_limit_h_max 18
_diffrn_reflns_limit_h_min -18
_diffrn_reflns_limit_k_max 8
_diffrn_reflns_limit_k_min -8
_diffrn_reflns_limit_l_max 21
_diffrn_reflns_limit_l_min -21
_diffrn_reflns_number 17417
_diffrn_reflns_theta_full 28.99
_diffrn_reflns_theta_max 28.99
_diffrn_reflns_theta_min 2.62
_exptl_absorpt_coefficient_mu 0.101
_exptl_absorpt_correction_T_max 0.9800
_exptl_absorpt_correction_T_min 0.9614
_exptl_absorpt_correction_type multi-scan
_exptl_absorpt_process_details 'SADABS (Sheldrick, 2003)'
_exptl_crystal_colour colorless
_exptl_crystal_density_diffrn 1.353
_exptl_crystal_density_meas ?
_exptl_crystal_density_method 'not measured'
_exptl_crystal_description plate
_exptl_crystal_F_000 576
_exptl_crystal_size_max 0.50
_exptl_crystal_size_mid 0.30
_exptl_crystal_size_min 0.10
_refine_diff_density_max 0.260
_refine_diff_density_min -0.253
_refine_diff_density_rms 0.044
_refine_ls_extinction_method none
_refine_ls_goodness_of_fit_ref 1.009
_refine_ls_hydrogen_treatment mixed
_refine_ls_matrix_type full
_refine_ls_number_parameters 108
_refine_ls_number_reflns 1768
_refine_ls_number_restraints 0
_refine_ls_restrained_S_all 1.009
_refine_ls_R_factor_all 0.0584
_refine_ls_R_factor_gt 0.0438
_refine_ls_shift/su_max 0.000
_refine_ls_shift/su_mean 0.000
_refine_ls_structure_factor_coef Fsqd
_refine_ls_weighting_details 'calc w=1/[\s^2^(Fo^2^)+(0.0300P)^2^+0.9000P] where P=(Fo^2^+2Fc^2^)/3'
_refine_ls_weighting_scheme calc
_refine_ls_wR_factor_gt 0.0936
_refine_ls_wR_factor_ref 0.1010
_reflns_number_gt 1413
_reflns_number_total 1768
_reflns_threshold_expression I>2\s(I)
_cod_data_source_file cg800659fsup1.cif
_cod_data_source_block nittol
_cod_depositor_comments
;
The following automatic conversions were performed:

'_symmetry_cell_setting' value 'Orthorhombic' changed to
'orthorhombic' according to
/home/saulius/struct/CIF-dictionaries/cif_core.dic dictionary named
'cif_core.dic' version 2.4.2 from 2011-04-26.

Automatic conversion script
Id: cif_fix_values 1891 2012-01-12 08:04:46Z andrius 

The following automatic conversions were performed:

'_exptl_crystal_density_meas' value 'not measured' was changed to '?'
- the value is perceived as not measured.

Automatic conversion script
Id: cif_fix_values 3008 2015-01-20 13:52:24Z robertas 
;
_cod_original_cell_volume 1346.3(3)
_cod_original_sg_symbol_Hall '-P 2ac 2ab '
_cod_database_code 4509013

loop_
_symmetry_equiv_pos_as_xyz
'x, y, z'
'-x+1/2, -y, z+1/2'
'-x, y+1/2, -z+1/2'
'x+1/2, -y+1/2, -z'
'-x, -y, -z'
'x-1/2, y, -z-1/2'
'x, -y-1/2, z-1/2'
'-x-1/2, y-1/2, z'

loop_
_atom_site_label
_atom_site_type_symbol
_atom_site_fract_x
_atom_site_fract_y
_atom_site_fract_z
_atom_site_U_iso_or_equiv
_atom_site_adp_type
_atom_site_occupancy
_atom_site_symmetry_multiplicity
_atom_site_calc_flag
_atom_site_refinement_flags
O1 O 0.92277(8) 0.42393(16) 0.39850(7) 0.0337(3) Uani 1 1 d .
N1 N 0.89251(9) 0.24114(18) 0.39444(7) 0.0236(3) Uani 1 1 d .
C1 C 0.88429(9) 0.1189(2) 0.47428(8) 0.0199(3) Uani 1 1 d .
O2 O 0.86872(9) 0.15581(18) 0.32682(7) 0.0378(3) Uani 1 1 d .
C2 C 0.84849(10) -0.0858(2) 0.47035(9) 0.0212(3) Uani 1 1 d .
H2 H 0.8293(12) -0.146(3) 0.4160(11) 0.036(5) Uiso 1 1 d .
C3 C 0.83993(10) -0.1985(2) 0.54659(9) 0.0225(3) Uani 1 1 d .
H3 H 0.8143(11) -0.338(3) 0.5444(10) 0.026(4) Uiso 1 1 d .
C4 C 0.86661(10) -0.1090(2) 0.62538(8) 0.0233(3) Uani 1 1 d .
C5 C 0.90279(10) 0.0984(2) 0.62630(9) 0.0233(3) Uani 1 1 d .
H5 H 0.9215(12) 0.162(3) 0.6795(11) 0.033(4) Uiso 1 1 d .
C6 C 0.91232(10) 0.2133(2) 0.55094(9) 0.0217(3) Uani 1 1 d .
H6 H 0.9371(12) 0.351(3) 0.5527(10) 0.026(4) Uiso 1 1 d .
C7 C 0.85728(12) -0.2341(2) 0.70726(9) 0.0322(3) Uani 1 1 d .
H7A H 0.8939 -0.3666 0.7018 0.048 Uiso 1 1 calc R
H7B H 0.7881 -0.2655 0.7181 0.048 Uiso 1 1 calc R
H7C H 0.8838 -0.1518 0.7552 0.048 Uiso 1 1 calc R

loop_
_atom_site_aniso_label
_atom_site_aniso_U_11
_atom_site_aniso_U_22
_atom_site_aniso_U_33
_atom_site_aniso_U_23
_atom_site_aniso_U_13
_atom_site_aniso_U_12
O1 0.0456(7) 0.0197(5) 0.0358(6) 0.0063(4) -0.0040(5) -0.0064(4)
N1 0.0273(6) 0.0206(5) 0.0230(5) 0.0017(4) -0.0008(4) 0.0010(4)
C1 0.0217(6) 0.0182(6) 0.0198(6) 0.0008(5) 0.0006(5) 0.0029(5)
O2 0.0613(8) 0.0309(6) 0.0212(5) 0.0006(4) -0.0058(5) -0.0063(5)
C2 0.0231(6) 0.0188(6) 0.0218(6) -0.0035(5) -0.0010(5) 0.0005(5)
C3 0.0231(6) 0.0175(6) 0.0269(7) -0.0003(5) -0.0001(5) 0.0004(5)
C4 0.0219(6) 0.0239(6) 0.0240(6) 0.0012(5) 0.0007(5) 0.0018(5)
C5 0.0244(6) 0.0244(6) 0.0212(6) -0.0037(5) -0.0017(5) 0.0007(5)
C6 0.0229(6) 0.0167(6) 0.0256(6) -0.0025(5) -0.0010(5) -0.0003(5)
C7 0.0371(8) 0.0333(8) 0.0261(7) 0.0072(6) 0.0008(6) -0.0021(6)

loop_
_atom_type_symbol
_atom_type_description
_atom_type_scat_dispersion_real
_atom_type_scat_dispersion_imag
_atom_type_scat_source
C C 0.0033 0.0016 'International Tables Vol C Tables 4.2.6.8 and 6.1.1.4'
H H 0.0000 0.0000 'International Tables Vol C Tables 4.2.6.8 and 6.1.1.4'
N N 0.0061 0.0033 'International Tables Vol C Tables 4.2.6.8 and 6.1.1.4'
O O 0.0106 0.0060 'International Tables Vol C Tables 4.2.6.8 and 6.1.1.4'

loop_
_geom_angle_atom_site_label_1
_geom_angle_atom_site_label_2
_geom_angle_atom_site_label_3
_geom_angle
O2 N1 O1 123.16(12)
O2 N1 C1 118.30(11)
O1 N1 C1 118.54(11)
C6 C1 C2 122.50(12)
C6 C1 N1 118.67(11)
C2 C1 N1 118.83(12)
C3 C2 C1 118.15(12)
C3 C2 H2 121.4(11)
C1 C2 H2 120.4(11)
C2 C3 C4 121.26(12)
C2 C3 H3 118.5(9)
C4 C3 H3 120.2(9)
C3 C4 C5 118.66(12)
C3 C4 C7 120.45(13)
C5 C4 C7 120.89(12)
C6 C5 C4 121.02(12)
C6 C5 H5 119.2(11)
C4 C5 H5 119.7(11)
C1 C6 C5 118.40(12)
C1 C6 H6 121.7(10)
C5 C6 H6 119.9(10)
C4 C7 H7A 109.5
C4 C7 H7B 109.5
H7A C7 H7B 109.5
C4 C7 H7C 109.5
H7A C7 H7C 109.5
H7B C7 H7C 109.5

loop_
_geom_bond_atom_site_label_1
_geom_bond_atom_site_label_2
_geom_bond_distance
O1 N1 1.2306(15)
N1 O2 1.2274(15)
N1 C1 1.4688(16)
C1 C6 1.3889(18)
C1 C2 1.3869(18)
C2 C3 1.3901(19)
C2 H2 0.965(18)
C3 C4 1.3998(19)
C3 H3 0.952(17)
C4 C5 1.4027(19)
C4 C7 1.5069(19)
C5 C6 1.3873(19)
C5 H5 0.956(17)
C6 H6 0.933(17)
C7 H7A 0.9800
C7 H7B 0.9800
C7 H7C 0.9800

loop_
_geom_torsion_atom_site_label_1
_geom_torsion_atom_site_label_2
_geom_torsion_atom_site_label_3
_geom_torsion_atom_site_label_4
_geom_torsion
O2 N1 C1 C6 179.14(12)
O1 N1 C1 C6 -0.92(18)
O2 N1 C1 C2 -1.14(19)
O1 N1 C1 C2 178.80(12)
C6 C1 C2 C3 0.6(2)
N1 C1 C2 C3 -179.16(11)
C1 C2 C3 C4 -0.1(2)
C2 C3 C4 C5 -0.2(2)
C2 C3 C4 C7 -179.67(13)
C3 C4 C5 C6 -0.1(2)
C7 C4 C5 C6 179.40(13)
C2 C1 C6 C5 -0.82(19)
N1 C1 C6 C5 178.90(12)
C4 C5 C6 C1 0.6(2)
